data_4035065
loop_
_publ_author_name
'Prasad, Sure Siva'
'Reddy, Narra Rajashekar'
'Baskaran, Sundarababu'

_publ_section_title
;
 One-Pot Synthesis of Structurally Diverse Iminosugar-Based Hybrid
 Molecules.
;
_journal_issue 17
_journal_name_full 'The Journal of organic chemistry'
_journal_page_first 9604
_journal_page_last 9618
_journal_paper_doi 10.1021/acs.joc.8b00748
_journal_volume 83
_journal_year 2018
_chemical_formula_moiety 'C15 H18 N2 O3'
_chemical_formula_sum 'C15 H18 N2 O3'
_chemical_formula_weight 274.31
_space_group_crystal_system orthorhombic
_space_group_IT_number 19
_space_group_name_Hall 'P 2ac 2ab'
_space_group_name_H-M_alt 'P 21 21 21'
_atom_sites_solution_hydrogens mixed
_audit_creation_method SHELXL-2014/7
_cell_angle_alpha 90
_cell_angle_beta 90
_cell_angle_gamma 90
_cell_formula_units_Z 4
_cell_length_a 5.3196(2)
_cell_length_b 13.2115(5)
_cell_length_c 19.4963(7)
_cell_measurement_reflns_used 5317
_cell_measurement_temperature 296(2)
_cell_measurement_theta_max 24.52
_cell_measurement_theta_min 2.60
_cell_volume 1370.20(9)
_computing_cell_refinement 'Bruker SAINT'
_computing_data_collection 'Bruker APEX2'
_computing_data_reduction 'Bruker SAINT'
_computing_molecular_graphics 'Bruker SHELXTL'
_computing_publication_material 'Bruker SHELXTL'
_computing_structure_refinement 'SHELXL-2014/7 (Sheldrick, 2014)'
_computing_structure_solution 'SHELXS-97 (Sheldrick 2008)'
_diffrn_ambient_temperature 296(2)
_diffrn_measured_fraction_theta_full 0.999
_diffrn_measured_fraction_theta_max 0.999
_diffrn_measurement_device_type 'Bruker APEX-II CCD'
_diffrn_measurement_method '\f and \w scans'
_diffrn_radiation_type MoK\a
_diffrn_radiation_wavelength 0.71073
_diffrn_reflns_av_R_equivalents 0.0220
_diffrn_reflns_av_unetI/netI 0.0215
_diffrn_reflns_Laue_measured_fraction_full 0.999
_diffrn_reflns_Laue_measured_fraction_max 0.999
_diffrn_reflns_limit_h_max 6
_diffrn_reflns_limit_h_min -5
_diffrn_reflns_limit_k_max 15
_diffrn_reflns_limit_k_min -13
_diffrn_reflns_limit_l_max 23
_diffrn_reflns_limit_l_min -23
_diffrn_reflns_number 8997
_diffrn_reflns_point_group_measured_fraction_full 0.998
_diffrn_reflns_point_group_measured_fraction_max 0.998
_diffrn_reflns_theta_full 24.998
_diffrn_reflns_theta_max 24.998
_diffrn_reflns_theta_min 1.862
_exptl_absorpt_coefficient_mu 0.094
_exptl_absorpt_correction_T_max 0.989
_exptl_absorpt_correction_T_min 0.977
_exptl_absorpt_correction_type multi-scan
_exptl_absorpt_process_details 'SADABS V2014/5(Bruker AXS.Inc)'
_exptl_crystal_colour brown
_exptl_crystal_density_diffrn 1.330
_exptl_crystal_description Rectangular
_exptl_crystal_F_000 584
_exptl_crystal_size_max 0.250
_exptl_crystal_size_mid 0.160
_exptl_crystal_size_min 0.120
_refine_diff_density_max 0.130
_refine_diff_density_min -0.109
_refine_diff_density_rms 0.027
_refine_ls_abs_structure_details
; 
 Flack x determined using 843 quotients [(I+)-(I-)]/[(I+)+(I-)] 
 (Parsons, Flack and Wagner, Acta Cryst. B69 (2013) 249-259). 
;
_refine_ls_abs_structure_Flack 0.3(4)
_refine_ls_extinction_coef 0.021(2)
_refine_ls_extinction_expression Fc^*^=kFc[1+0.001xFc^2^\l^3^/sin(2\q)]^-1/4^
_refine_ls_extinction_method 'SHELXL-2014/7 (Sheldrick 2014'
_refine_ls_goodness_of_fit_ref 1.058
_refine_ls_hydrogen_treatment mixed
_refine_ls_matrix_type full
_refine_ls_number_parameters 189
_refine_ls_number_reflns 2406
_refine_ls_number_restraints 0
_refine_ls_restrained_S_all 1.058
_refine_ls_R_factor_all 0.0326
_refine_ls_R_factor_gt 0.0277
_refine_ls_shift/su_max 0.000
_refine_ls_shift/su_mean 0.000
_refine_ls_structure_factor_coef Fsqd
_refine_ls_weighting_details 'w=1/[\s^2^(Fo^2^)+(0.0307P)^2^+0.1494P] where P=(Fo^2^+2Fc^2^)/3'
_refine_ls_weighting_scheme calc
_refine_ls_wR_factor_gt 0.0619
_refine_ls_wR_factor_ref 0.0654
_reflns_Friedel_coverage 0.683
_reflns_Friedel_fraction_full 0.998
_reflns_Friedel_fraction_max 0.998
_reflns_number_gt 2206
_reflns_number_total 2406
_reflns_threshold_expression 'I > 2\s(I)'
_cod_data_source_file jo8b00748_si_004.cif
_cod_data_source_block 602
_cod_database_code 4035065
_shelx_shelxl_version_number 2014/7
_shelx_space_group_comment
; 
The symmetry employed for this shelxl refinement is uniquely defined 
by the following loop, which should always be used as a source of 
symmetry information in preference to the above space-group names. 
They are only intended as comments. 
;
_shelx_estimated_absorpt_t_min 0.977
_shelx_estimated_absorpt_t_max 0.989

loop_
_space_group_symop_operation_xyz
'x, y, z'
'-x+1/2, -y, z+1/2'
'-x, y+1/2, -z+1/2'
'x+1/2, -y+1/2, -z'

loop_
_atom_site_label
_atom_site_type_symbol
_atom_site_fract_x
_atom_site_fract_y
_atom_site_fract_z
_atom_site_U_iso_or_equiv
_atom_site_adp_type
_atom_site_occupancy
_atom_site_site_symmetry_order
_atom_site_calc_flag
_atom_site_refinement_flags_posn
_atom_site_refinement_flags_adp
C1 C 0.4124(5) 0.25302(17) 0.11869(10) 0.0474(6) Uani 1 1 d . .
H1 H 0.3249 0.3133 0.1127 0.057 Uiso 1 1 calc R U
C2 C 0.6039(5) 0.22617(19) 0.07520(11) 0.0523(6) Uani 1 1 d . .
H2 H 0.6458 0.2692 0.0392 0.063 Uiso 1 1 calc R U
C3 C 0.7370(5) 0.13648(19) 0.08345(10) 0.0487(6) Uani 1 1 d . .
H3 H 0.8681 0.1219 0.0535 0.058 Uiso 1 1 calc R U
C4 C 0.6802(4) 0.06850(18) 0.13487(9) 0.0394(5) Uani 1 1 d . .
H4 H 0.7691 0.0084 0.1403 0.047 Uiso 1 1 calc R U
C5 C 0.4824(4) 0.09482(15) 0.17816(9) 0.0317(5) Uani 1 1 d . .
C6 C 0.3951(3) -0.04789(14) 0.27165(9) 0.0296(4) Uani 1 1 d . .
H6 H 0.5711 -0.0653 0.2807 0.036 Uiso 1 1 calc R U
C7 C 0.2586(4) -0.02250(15) 0.33899(9) 0.0320(5) Uani 1 1 d . .
H7 H 0.1549 -0.0792 0.3548 0.038 Uiso 1 1 calc R U
C8 C 0.2975(4) 0.07947(17) 0.43193(9) 0.0376(5) Uani 1 1 d . .
C9 C 0.0994(4) 0.07391(16) 0.32716(9) 0.0339(5) Uani 1 1 d . .
H9 H -0.0807 0.0591 0.3236 0.041 Uiso 1 1 calc R U
C10 C 0.2061(3) 0.11442(14) 0.26153(10) 0.0306(4) Uani 1 1 d . .
C11 C 0.3528(4) 0.18692(15) 0.17221(9) 0.0348(5) Uani 1 1 d . .
C12 C 0.2631(4) -0.13444(15) 0.23485(10) 0.0336(4) Uani 1 1 d . .
H12 H 0.2884 -0.1962 0.2619 0.040 Uiso 1 1 calc R U
C13 C 0.3544(5) -0.15470(19) 0.16282(11) 0.0531(6) Uani 1 1 d . .
H13A H 0.2672 -0.2122 0.1444 0.080 Uiso 1 1 calc R U
H13B H 0.5317 -0.1682 0.1637 0.080 Uiso 1 1 calc R U
H13C H 0.3224 -0.0965 0.1346 0.080 Uiso 1 1 calc R U
C14 C 0.1219(5) 0.0255(2) 0.48074(11) 0.0523(6) Uani 1 1 d . .
H14A H 0.0358 0.0744 0.5086 0.078 Uiso 1 1 calc R U
H14B H 0.2171 -0.0192 0.5096 0.078 Uiso 1 1 calc R U
H14C H 0.0014 -0.0130 0.4550 0.078 Uiso 1 1 calc R U
C15 C 0.4815(5) 0.14669(19) 0.46831(11) 0.0526(6) Uani 1 1 d . .
H15A H 0.6060 0.1700 0.4364 0.079 Uiso 1 1 calc R U
H15B H 0.5619 0.1094 0.5044 0.079 Uiso 1 1 calc R U
H15C H 0.3943 0.2037 0.4874 0.079 Uiso 1 1 calc R U
N1 N 0.3783(3) 0.04943(12) 0.23554(7) 0.0304(4) Uani 1 1 d . .
N2 N 0.1813(3) 0.19831(13) 0.22603(8) 0.0371(4) Uani 1 1 d . .
O1 O 0.4320(2) 0.00911(11) 0.39042(6) 0.0370(4) Uani 1 1 d . .
O2 O 0.1561(3) 0.13858(11) 0.38365(7) 0.0427(4) Uani 1 1 d . .
O3 O 0.0002(3) -0.11286(11) 0.23387(8) 0.0408(4) Uani 1 1 d . .
H1O H -0.068(6) -0.172(2) 0.2464(16) 0.096(11) Uiso 1 1 d . .

loop_
_atom_site_aniso_label
_atom_site_aniso_U_11
_atom_site_aniso_U_22
_atom_site_aniso_U_33
_atom_site_aniso_U_23
_atom_site_aniso_U_13
_atom_site_aniso_U_12
C1 0.0676(15) 0.0350(13) 0.0396(11) 0.0063(10) -0.0112(12) -0.0056(12)
C2 0.0693(16) 0.0516(16) 0.0360(11) 0.0088(11) -0.0005(12) -0.0203(14)
C3 0.0505(13) 0.0581(17) 0.0375(11) 0.0014(11) 0.0051(10) -0.0127(13)
C4 0.0390(11) 0.0430(13) 0.0362(10) -0.0022(9) 0.0017(9) -0.0023(10)
C5 0.0354(10) 0.0289(11) 0.0306(9) -0.0010(8) -0.0042(9) -0.0065(9)
C6 0.0299(9) 0.0252(11) 0.0338(9) 0.0029(8) 0.0003(8) 0.0039(8)
C7 0.0326(10) 0.0305(11) 0.0328(9) 0.0020(8) 0.0019(8) -0.0007(9)
C8 0.0414(11) 0.0381(12) 0.0333(10) -0.0040(9) 0.0051(9) 0.0042(10)
C9 0.0314(10) 0.0339(12) 0.0364(10) -0.0032(9) 0.0023(9) 0.0002(9)
C10 0.0303(10) 0.0266(11) 0.0349(9) -0.0045(8) -0.0028(8) 0.0022(8)
C11 0.0446(11) 0.0275(11) 0.0322(9) -0.0012(8) -0.0075(9) -0.0060(10)
C12 0.0337(10) 0.0255(11) 0.0417(10) 0.0001(9) 0.0014(9) 0.0041(9)
C13 0.0560(14) 0.0518(15) 0.0516(13) -0.0215(12) 0.0024(12) -0.0072(13)
C14 0.0535(14) 0.0617(16) 0.0418(11) 0.0022(11) 0.0114(11) 0.0001(13)
C15 0.0557(14) 0.0546(15) 0.0474(13) -0.0130(12) -0.0010(11) -0.0040(13)
N1 0.0336(8) 0.0249(9) 0.0326(8) 0.0001(7) 0.0032(7) -0.0001(7)
N2 0.0459(10) 0.0286(10) 0.0367(9) -0.0019(7) -0.0064(8) 0.0051(8)
O1 0.0374(7) 0.0394(9) 0.0342(7) -0.0042(6) -0.0008(6) 0.0054(7)
O2 0.0548(9) 0.0386(9) 0.0348(7) -0.0062(6) -0.0002(7) 0.0120(8)
O3 0.0326(7) 0.0305(8) 0.0592(9) 0.0024(7) -0.0024(7) 0.0001(7)

loop_
_atom_type_symbol
_atom_type_description
_atom_type_scat_dispersion_real
_atom_type_scat_dispersion_imag
_atom_type_scat_source
C C 0.0033 0.0016 'International Tables Vol C Tables 4.2.6.8 and 6.1.1.4'
H H 0.0000 0.0000 'International Tables Vol C Tables 4.2.6.8 and 6.1.1.4'
N N 0.0061 0.0033 'International Tables Vol C Tables 4.2.6.8 and 6.1.1.4'
O O 0.0106 0.0060 'International Tables Vol C Tables 4.2.6.8 and 6.1.1.4'

loop_
_geom_angle_atom_site_label_1
_geom_angle_atom_site_label_2
_geom_angle_atom_site_label_3
_geom_angle
C2 C1 C11 117.9(2)
C2 C1 H1 121.0
C11 C1 H1 121.0
C1 C2 C3 121.8(2)
C1 C2 H2 119.1
C3 C2 H2 119.1
C4 C3 C2 121.8(2)
C4 C3 H3 119.1
C2 C3 H3 119.1
C3 C4 C5 116.3(2)
C3 C4 H4 121.8
C5 C4 H4 121.8
N1 C5 C4 133.11(19)
N1 C5 C11 104.23(16)
C4 C5 C11 122.52(18)
N1 C6 C12 113.81(15)
N1 C6 C7 100.93(14)
C12 C6 C7 110.40(15)
N1 C6 H6 110.4
C12 C6 H6 110.4
C7 C6 H6 110.4
O1 C7 C6 111.04(14)
O1 C7 C9 102.60(15)
C6 C7 C9 108.12(14)
O1 C7 H7 111.6
C6 C7 H7 111.6
C9 C7 H7 111.6
O1 C8 O2 104.20(13)
O1 C8 C15 109.10(17)
O2 C8 C15 109.25(19)
O1 C8 C14 111.10(18)
O2 C8 C14 110.21(18)
C15 C8 C14 112.63(17)
O2 C9 C10 111.42(16)
O2 C9 C7 105.20(14)
C10 C9 C7 102.35(15)
O2 C9 H9 112.4
C10 C9 H9 112.4
C7 C9 H9 112.4
N2 C10 N1 113.93(17)
N2 C10 C9 135.52(18)
N1 C10 C9 110.45(16)
C1 C11 N2 129.86(19)
C1 C11 C5 119.50(19)
N2 C11 C5 110.60(16)
O3 C12 C13 109.77(17)
O3 C12 C6 107.97(16)
C13 C12 C6 115.03(17)
O3 C12 H12 108.0
C13 C12 H12 108.0
C6 C12 H12 108.0
C12 C13 H13A 109.5
C12 C13 H13B 109.5
H13A C13 H13B 109.5
C12 C13 H13C 109.5
H13A C13 H13C 109.5
H13B C13 H13C 109.5
C8 C14 H14A 109.5
C8 C14 H14B 109.5
H14A C14 H14B 109.5
C8 C14 H14C 109.5
H14A C14 H14C 109.5
H14B C14 H14C 109.5
C8 C15 H15A 109.5
C8 C15 H15B 109.5
H15A C15 H15B 109.5
C8 C15 H15C 109.5
H15A C15 H15C 109.5
H15B C15 H15C 109.5
C10 N1 C5 107.36(16)
C10 N1 C6 114.64(15)
C5 N1 C6 137.91(16)
C10 N2 C11 103.85(16)
C7 O1 C8 105.41(14)
C9 O2 C8 106.94(14)
C12 O3 H1O 103(2)

loop_
_geom_bond_atom_site_label_1
_geom_bond_atom_site_label_2
_geom_bond_distance
C1 C2 1.372(3)
C1 C11 1.397(3)
C1 H1 0.9300
C2 C3 1.390(3)
C2 H2 0.9300
C3 C4 1.380(3)
C3 H3 0.9300
C4 C5 1.393(3)
C4 H4 0.9300
C5 N1 1.385(2)
C5 C11 1.403(3)
C6 N1 1.469(2)
C6 C12 1.522(3)
C6 C7 1.537(2)
C6 H6 0.9800
C7 O1 1.425(2)
C7 C9 1.547(3)
C7 H7 0.9800
C8 O1 1.425(2)
C8 O2 1.436(2)
C8 C15 1.500(3)
C8 C14 1.512(3)
C9 O2 1.426(2)
C9 C10 1.499(3)
C9 H9 0.9800
C10 N2 1.313(3)
C10 N1 1.354(2)
C11 N2 1.398(3)
C12 O3 1.427(2)
C12 C13 1.510(3)
C12 H12 0.9800
C13 H13A 0.9600
C13 H13B 0.9600
C13 H13C 0.9600
C14 H14A 0.9600
C14 H14B 0.9600
C14 H14C 0.9600
C15 H15A 0.9600
C15 H15B 0.9600
C15 H15C 0.9600
O3 H1O 0.89(3)

loop_
_geom_torsion_atom_site_label_1
_geom_torsion_atom_site_label_2
_geom_torsion_atom_site_label_3
_geom_torsion_atom_site_label_4
_geom_torsion
C11 C1 C2 C3 -0.2(3)
C1 C2 C3 C4 1.5(3)
C2 C3 C4 C5 -0.1(3)
C3 C4 C5 N1 -177.3(2)
C3 C4 C5 C11 -2.5(3)
N1 C6 C7 O1 -93.26(16)
C12 C6 C7 O1 146.04(16)
N1 C6 C7 C9 18.57(18)
C12 C6 C7 C9 -102.13(18)
O1 C7 C9 O2 -14.17(18)
C6 C7 C9 O2 -131.58(15)
O1 C7 C9 C10 102.37(15)
C6 C7 C9 C10 -15.04(19)
O2 C9 C10 N2 -58.8(3)
C7 C9 C10 N2 -170.8(2)
O2 C9 C10 N1 117.15(17)
C7 C9 C10 N1 5.17(19)
C2 C1 C11 N2 175.0(2)
C2 C1 C11 C5 -2.4(3)
N1 C5 C11 C1 179.91(18)
C4 C5 C11 C1 3.8(3)
N1 C5 C11 N2 2.1(2)
C4 C5 C11 N2 -174.05(17)
N1 C6 C12 O3 -65.2(2)
C7 C6 C12 O3 47.5(2)
N1 C6 C12 C13 57.8(2)
C7 C6 C12 C13 170.43(17)
N2 C10 N1 C5 1.4(2)
C9 C10 N1 C5 -175.54(15)
N2 C10 N1 C6 -175.70(16)
C9 C10 N1 C6 7.4(2)
C4 C5 N1 C10 173.5(2)
C11 C5 N1 C10 -2.00(19)
C4 C5 N1 C6 -10.5(4)
C11 C5 N1 C6 174.01(19)
C12 C6 N1 C10 101.95(18)
C7 C6 N1 C10 -16.30(19)
C12 C6 N1 C5 -73.9(3)
C7 C6 N1 C5 167.9(2)
N1 C10 N2 C11 -0.1(2)
C9 C10 N2 C11 175.8(2)
C1 C11 N2 C10 -178.8(2)
C5 C11 N2 C10 -1.3(2)
C6 C7 O1 C8 148.74(15)
C9 C7 O1 C8 33.42(17)
O2 C8 O1 C7 -40.92(19)
C15 C8 O1 C7 -157.50(17)
C14 C8 O1 C7 77.74(19)
C10 C9 O2 C8 -120.29(17)
C7 C9 O2 C8 -10.13(19)
O1 C8 O2 C9 31.05(19)
C15 C8 O2 C9 147.53(16)
C14 C8 O2 C9 -88.21(19)
